data_4334254
loop_
_publ_author_name
'Peter S. Berdonosov'
'Lev Akselrud'
'Yurii Prots'
'Artem M. Abakumov'
'Philippe F. Smet'
'Dirk Poelman'
'Gustaaf Van Tendeloo'
'Valery A. Dolgikh'

_publ_section_title
;
 Cs7Nd11(SeO3)12Cl16: First Noncentrosymmetric Structure among
 Alkaline-Metal Lanthanide Selenite Halides
;
_journal_name_full 'Inorganic Chemistry'
_journal_page_first 3611
_journal_page_last 3619
_journal_paper_doi 10.1021/ic301442f
_journal_volume 52
_journal_year 2013
_chemical_formula_sum 'Cl16 Cs7 Nd11 O36 Se12'
_chemical_formula_weight 4607.73
_space_group_IT_number 33
_symmetry_cell_setting orthorhombic
_symmetry_space_group_name_Hall 'P 2c -2n'
_symmetry_space_group_name_H-M 'P n a 21'
_audit_creation_method 'WinCSD program'
_cell_angle_alpha 90
_cell_angle_beta 90
_cell_angle_gamma 90
_cell_formula_units_Z 4
_cell_length_a 15.911(1)
_cell_length_b 15.951(1)
_cell_length_c 25.860(1)
_cell_measurement_temperature 295.0
_cell_volume 6563.2(6)
_computing_cell_refinement WinCSD
_computing_data_reduction WinCSD
_computing_publication_material 'WinCSD (Akselrud et al, 1993)'
_computing_structure_refinement WinCSD
_computing_structure_solution WinCSD
_diffrn_ambient_temperature 295.0
_diffrn_detector_area_resol_mean 14.6306
_diffrn_measured_fraction_theta_full 1.0
_diffrn_measured_fraction_theta_max 1.0
_diffrn_measurement_details
;
scan:
    Number of images: 360
               Slice: 10.0000 - 190.0000
         Image width: 0.5000
            Exp time: 25.0000
       Rotation axis: Phi
               Omega: 0.0000
                 Chi: 0.0000
                 Phi: 0.0000
                 XTD: 42.1300
              2theta: -10.0000
;
_diffrn_measurement_device
;
Mercury70 (2x2 bin mode)
;
_diffrn_measurement_device_details
;
AFC7: Eulerian 3-circle
;
_diffrn_measurement_method dtprofit.ref
_diffrn_orient_matrix_type d*Trek
_diffrn_radiation_detector CCD
_diffrn_radiation_monochromator 'Graphite Monochromator'
_diffrn_radiation_source 'Sealed Tube'
_diffrn_radiation_type MoK\a
_diffrn_radiation_wavelength 0.710730
_diffrn_reflns_av_R_equivalents 0.052
_diffrn_reflns_av_sigmaI/netI 0.082
_diffrn_reflns_limit_h_max 24
_diffrn_reflns_limit_h_min -24
_diffrn_reflns_limit_k_max 24
_diffrn_reflns_limit_k_min -24
_diffrn_reflns_limit_l_max 39
_diffrn_reflns_limit_l_min -39
_diffrn_reflns_number 29001
_diffrn_reflns_reduction_process 'Lp corrections applied'
_diffrn_reflns_theta_full 32.60
_diffrn_reflns_theta_max 32.60
_diffrn_reflns_theta_min 1.5
_exptl_absorpt_coefficient_mu 19.74
_exptl_absorpt_correction_T_max 0.990
_exptl_absorpt_correction_T_min 0.224
_exptl_absorpt_correction_type multi-scan
_exptl_absorpt_process_details 'Blessing, R. H. (1995) Acta Cryst. A51, 33-38'
_exptl_crystal_colour white
_exptl_crystal_density_diffrn 4.6627
_exptl_crystal_description Platelet
_exptl_crystal_F_000 8052
_exptl_crystal_size_max 0.20
_exptl_crystal_size_mid 0.12
_exptl_crystal_size_min 0.04
_refine_diff_density_max 3.36
_refine_diff_density_min -1.70
_refine_ls_extinction_method none
_refine_ls_goodness_of_fit_ref 1.01
_refine_ls_matrix_type fullcycle
_refine_ls_number_parameters 558
_refine_ls_number_reflns 13548
_refine_ls_R_factor_gt 0.0460
_refine_ls_shift/su_max 0.093
_refine_ls_shift/su_mean 0.007
_refine_ls_structure_factor_coef Inet
_refine_ls_weighting_details 0.1577Log(F~o~)^4^
_refine_ls_weighting_scheme calc
_refine_ls_wR_factor_ref 0.0477
_reflns_number_gt 10996
_reflns_number_total 12039
_reflns_threshold_expression 'F~o~ > 4\s(F~o~)'
_cod_data_source_file ic301442f_si_001.cif
_cod_data_source_block Cs7Nd11(SeO3)12Cl16
_cod_database_code 4334254

loop_
_symmetry_equiv_pos_as_xyz
' x, y, z'
' 1/2-x, 1/2+y, 1/2+z'
' 1/2+x, 1/2-y, z'
'-x, -y, 1/2+z'

loop_
_atom_site_aniso_label
_atom_site_aniso_U_11
_atom_site_aniso_U_22
_atom_site_aniso_U_33
_atom_site_aniso_U_12
_atom_site_aniso_U_13
_atom_site_aniso_U_23
Cs1 0.065(2) 0.0595(14) 0.0655(14) 0.0012(12) -0.0019(11) 0.0047(11)
Cs2 0.0261(8) 0.0281(8) 0.0257(6) -0.0005(5) 0.0019(6) -0.0015(5)
Cs3 0.0266(5) 0.0277(4) 0.0303(5) 0.0007(7) -0.0031(4) -0.0010(7)
Cs4 0.0285(5) 0.0307(5) 0.0350(5) -0.0007(8) 0.0059(4) -0.0011(8)
Cs5 0.0297(9) 0.0245(8) 0.0341(9) -0.0014(5) 0.0006(6) -0.0017(6)
Cs6 0.0316(6) 0.0384(5) 0.0441(6) -0.0012(9) -0.0002(5) 0.0060(10)
Cs7 0.0121(5) 0.0153(5) 0.0146(5) 0.0005(4) 0.0016(4) -0.0002(4)
Nd1 0.0102(4) 0.0147(5) 0.0176(4) 0.0010(4) -0.0030(4) -0.0040(4)
Nd2 0.0163(5) 0.0147(5) 0.0141(4) -0.0005(4) 0.0012(4) 0.0012(4)
Nd3 0.0118(3) 0.0093(2) 0.0099(3) -0.0016(4) -0.0012(5) 0.0011(3)
Nd4 0.0201(5) 0.0164(5) 0.0208(5) -0.0017(4) -0.0006(4) -0.0022(4)
Nd5 0.0165(5) 0.0176(4) 0.0210(4) 0.0002(5) -0.0028(4) 0.0003(5)
Nd6 0.0046(4) 0.0091(4) 0.0075(3) 0.0001(3) 0.0002(3) -0.0014(3)
Nd7 0.0102(3) 0.0113(3) 0.0126(3) 0.0004(4) -0.0016(5) -0.0006(3)
Nd8 0.0087(3) 0.0088(2) 0.0097(3) 0.0002(4) -0.0020(4) 0.0002(2)
Nd9 0.0110(4) 0.0111(4) 0.0094(3) 0.0026(3) 0.0021(3) -0.0036(4)
Nd10 0.0084(4) 0.0058(3) 0.0072(3) -0.0000(3) 0.0011(3) -0.0006(3)
Nd11 0.0083(4) 0.0118(4) 0.0142(4) -0.0006(3) -0.0002(3) 0.0017(3)
Se1 0.0093(8) 0.0117(8) 0.0101(6) 0.0004(6) -0.0005(6) -0.0001(5)
Se2 0.0072(7) 0.0101(7) 0.0087(6) 0.0008(6) -0.0006(5) 0.0016(5)
Se3 0.0181(9) 0.0174(8) 0.0154(8) 0.0040(7) -0.0010(6) -0.0000(6)
Se4 0.0071(8) 0.0105(7) 0.0093(6) -0.0017(6) 0.0005(5) 0.0009(5)
Se5 0.0114(8) 0.0120(8) 0.0122(7) -0.0012(6) -0.0003(6) 0.0001(6)
Se6 0.0197(11) 0.0171(9) 0.0191(8) 0.0026(7) 0.0011(7) 0.0030(7)
Se7 0.0053(7) 0.0078(7) 0.0046(6) -0.0006(6) -0.0000(5) 0.0005(5)
Se8 0.0195(10) 0.0174(9) 0.0220(8) 0.0012(8) 0.0035(8) -0.0001(7)
Se9 0.0106(8) 0.0101(7) 0.0091(7) 0.0013(5) 0.0003(5) -0.0013(6)
Se10 0.0145(9) 0.0133(8) 0.0161(7) 0.0004(7) 0.0001(7) -0.0015(6)
Se11 0.0067(7) 0.0074(7) 0.0095(6) 0.0010(5) -0.0001(5) -0.0004(5)
Se12 0.0117(8) 0.0094(7) 0.0129(7) -0.0001(6) 0.0001(6) 0.0002(6)
Cl1 0.024(2) 0.018(2) 0.019(2) -0.002(2) -0.001(2) 0.000(2)
Cl2 0.022(2) 0.024(2) 0.020(2) 0.000(2) 0.001(2) -0.000(2)
Cl3 0.009(2) 0.010(2) 0.0103(14) -0.0010(12) -0.0007(12) -0.0006(13)
Cl4 0.018(2) 0.023(2) 0.023(2) 0.001(2) 0.002(2) -0.001(2)
Cl5 0.020(2) 0.028(3) 0.022(2) 0.004(2) -0.000(2) -0.001(2)
Cl6 0.023(2) 0.022(2) 0.024(2) -0.001(2) 0.001(2) -0.002(2)
Cl7 0.036(3) 0.030(3) 0.035(3) 0.000(2) -0.000(2) 0.001(2)
Cl8 0.022(2) 0.025(2) 0.026(2) 0.001(2) -0.002(2) 0.000(2)
Cl9 0.026(3) 0.025(2) 0.032(2) 0.003(2) -0.000(2) -0.004(2)
Cl10 0.018(2) 0.019(2) 0.016(2) -0.0012(15) 0.002(2) -0.0010(14)
Cl11 0.015(2) 0.014(2) 0.014(2) -0.0001(14) 0.0019(14) -0.0010(12)
Cl12 0.057(4) 0.048(4) 0.052(4) -0.001(3) 0.001(3) 0.001(3)
Cl13 0.026(2) 0.027(2) 0.026(2) -0.002(2) -0.001(2) -0.002(2)
Cl14 0.015(2) 0.020(2) 0.013(2) 0.001(2) -0.0017(14) -0.0003(14)
Cl15 0.024(2) 0.026(2) 0.024(2) -0.002(2) 0.001(2) 0.001(2)
Cl16 0.040(4) 0.038(3) 0.038(3) -0.000(2) 0.001(3) -0.002(2)

loop_
_atom_site_label
_atom_site_type_symbol
_atom_site_fract_x
_atom_site_fract_y
_atom_site_fract_z
_atom_site_thermal_displace_type
_atom_site_U_iso_or_equiv
_atom_site_symmetry_multiplicity
_atom_site_occupancy
Cs1 Cs 0.2484(2) 0.6218(2) 0.2273(1) Uani 0.0635(9) 4 1.0
Cs2 Cs 0.75418(9) 0.3736(1) 0.25097(8) Uani 0.0266(5) 4 1.0
Cs3 Cs 0.0026(1) 0.62250(6) 0.24659(9) Uani 0.0282(3) 4 1.0
Cs4 Cs 0.5013(2) 0.62335(7) 0.2472(1) Uani 0.0314(3) 4 1.0
Cs5 Cs 0.24872(9) 0.3731(1) 0.24191(8) Uani 0.0294(5) 4 1.0
Cs6 Cs 0.5001(2) 0.36772(8) 0.2508(1) Uani 0.0380(4) 4 1.0
Cs7 Cs 0.75222(7) 0.61726(7) 0.27196(7) Uani 0.0140(3) 4 1.0
Nd1 Nd 0.62913(6) 0.23969(6) 0.49892(5) Uani 0.0142(3) 4 1.0
Nd2 Nd 0.24913(7) 0.61850(7) 0.38185(6) Uani 0.0150(3) 4 1.0
Nd3 Nd 0.62916(5) 0.50019(7) 0.99731(6) Uani 0.0103(2) 4 1.0
Nd4 Nd 0.98955(7) 0.37986(7) 0.11775(7) Uani 0.0191(3) 4 1.0
Nd5 Nd 0.12623(7) 0.24934(8) 0.00000(8) Uani 0.0184(3) 4 1.0
Nd6 Nd 0.00675(6) 0.37881(6) 0.37855(6) Uani 0.0071(2) 4 1.0
Nd7 Nd 0.37121(5) 0.50151(8) 0.00094(6) Uani 0.0114(2) 4 1.0
Nd8 Nd 0.11082(4) 0.50108(7) 0.99675(6) Uani 0.0090(2) 4 1.0
Nd9 Nd 0.37423(6) 0.24170(6) 0.00014(6) Uani 0.0105(3) 4 1.0
Nd10 Nd 0.37792(6) 0.24947(6) 0.49846(6) Uani 0.0072(2) 4 1.0
Nd11 Nd 0.75386(6) 0.61829(7) 0.11528(6) Uani 0.0115(3) 4 1.0
Se1 Se 0.7801(1) 0.3769(1) 0.41359(8) Uani 0.0104(4) 4 1.0
Se2 Se 0.9814(1) 0.6094(1) 0.07591(8) Uani 0.0087(4) 4 1.0
Se3 Se 0.7594(2) 0.3885(2) 0.07691(9) Uani 0.0170(5) 4 1.0
Se4 Se 0.7508(1) 0.1485(1) 0.91342(8) Uani 0.0090(4) 4 1.0
Se5 Se 0.0091(1) 0.1470(1) 0.41362(9) Uani 0.0119(5) 4 1.0
Se6 Se 0.2490(2) 0.6516(2) 0.08199(9) Uani 0.0186(6) 4 1.0
Se7 Se 0.5229(1) 0.3781(1) 0.91414(8) Uani 0.0059(4) 4 1.0
Se8 Se 0.5187(2) 0.6208(2) 0.0836(1) Uani 0.0197(6) 4 1.0
Se9 Se 0.4951(1) 0.3479(1) 0.08512(9) Uani 0.0099(5) 4 1.0
Se10 Se 0.9803(2) 0.3922(2) 0.92563(9) Uani 0.0146(5) 4 1.0
Se11 Se 0.7647(1) 0.6085(1) 0.92471(8) Uani 0.0078(4) 4 1.0
Se12 Se 0.2238(1) 0.3797(1) 0.08416(9) Uani 0.0113(5) 4 1.0
O1 O 0.162(1) 0.6229(9) 0.0461(6) Uiso 0.019(3) 4 1.0
O2 O 0.2453(9) 0.4608(9) 0.0457(6) Uiso 0.017(3) 4 1.0
O3 O 0.9950(9) 0.252(1) 0.0651(6) Uiso 0.019(3) 4 1.0
O4 O 0.8744(10) 0.6237(9) 0.0652(6) Uiso 0.019(3) 4 1.0
O5 O 0.3316(9) 0.6223(9) 0.0495(5) Uiso 0.019(3) 4 1.0
O6 O 0.9965(8) 0.747(1) 0.9340(6) Uiso 0.017(3) 4 1.0
O7 O 0.8689(10) 0.3734(9) 0.0621(6) Uiso 0.019(3) 4 1.0
O8 O 0.746(1) 0.4900(9) 0.0623(7) Uiso 0.022(3) 4 1.0
O9 O 0.8651(9) 0.6272(9) 0.9330(5) Uiso 0.016(3) 4 1.0
O10 O 0.410(1) 0.3760(9) 0.0481(6) Uiso 0.019(3) 4 1.0
O11 O 0.6278(9) 0.3793(8) 0.9355(6) Uiso 0.020(3) 4 1.0
O12 O 0.1161(9) 0.6258(9) 0.9335(5) Uiso 0.017(3) 4 1.0
O13 O 0.7491(9) 0.7477(9) 0.0633(6) Uiso 0.017(3) 4 1.0
O14 O 0.7436(10) 0.5032(8) 0.9327(6) Uiso 0.017(3) 4 1.0
O15 O 0.4937(9) 0.541(1) 0.0462(6) Uiso 0.017(3) 4 1.0
O16 O 0.7484(9) 0.253(1) 0.9342(7) Uiso 0.021(3) 4 1.0
O17 O 0.6255(9) 0.6302(8) 0.0626(6) Uiso 0.020(3) 4 1.0
O18 O 0.9981(9) 0.5046(9) 0.0651(6) Uiso 0.017(3) 4 1.0
O19 O 0.253(1) 0.294(1) 0.0492(7) Uiso 0.023(3) 4 1.0
O20 O 0.8763(10) 0.3756(9) 0.9360(6) Uiso 0.020(3) 4 1.0
O21 O 0.409(1) 0.6272(9) 0.9523(6) Uiso 0.019(3) 4 1.0
O22 O 0.1655(9) 0.3802(9) 0.9484(5) Uiso 0.016(2) 4 1.0
O23 O 0.996(1) 0.494(1) 0.9342(7) Uiso 0.020(3) 4 1.0
O24 O 0.4926(9) 0.7050(9) 0.0464(6) Uiso 0.020(3) 4 1.0
O25 O 0.1206(9) 0.3777(9) 0.0626(5) Uiso 0.017(3) 4 1.0
O26 O 0.5785(9) 0.3776(8) 0.0436(5) Uiso 0.018(2) 4 1.0
O27 O 0.5740(8) 0.6237(8) 0.9422(5) Uiso 0.017(2) 4 1.0
O28 O 0.7253(9) 0.6428(9) 0.9851(5) Uiso 0.018(3) 4 1.0
O29 O 0.4974(9) 0.461(1) 0.9508(6) Uiso 0.019(3) 4 1.0
O30 O 0.335(1) 0.3686(9) 0.9528(6) Uiso 0.021(3) 4 1.0
O31 O 0.0108(9) 0.3566(8) 0.9857(6) Uiso 0.019(3) 4 1.0
O32 O 0.0122(9) 0.6317(8) 0.0119(5) Uiso 0.017(3) 4 1.0
O33 O 0.2497(9) 0.7080(9) 0.9488(6) Uiso 0.019(3) 4 1.0
O34 O 0.7334(9) 0.3610(9) 0.0145(5) Uiso 0.017(3) 4 1.0
O35 O 0.247(1) 0.5337(9) 0.9482(6) Uiso 0.021(3) 4 1.0
O36 O 0.9929(9) 0.2100(9) 0.9467(6) Uiso 0.020(3) 4 1.0
Cl1 Cl 0.1118(4) 0.2563(3) 0.1620(2) Uani 0.0203(12) 4 1.0
Cl2 Cl 0.6328(3) 0.7371(3) 0.1656(2) Uani 0.0217(12) 4 1.0
Cl3 Cl 0.1219(3) 0.4989(3) 0.3300(2) Uani 0.0098(9) 4 1.0
Cl4 Cl 0.8638(3) 0.5014(3) 0.1680(2) Uani 0.0214(13) 4 1.0
Cl5 Cl 0.8869(4) 0.2636(4) 0.3327(2) Uani 0.0232(14) 4 1.0
Cl6 Cl 0.1128(4) 0.2701(3) 0.3211(2) Uani 0.0233(13) 4 1.0
Cl7 Cl 0.3618(4) 0.7281(4) 0.3274(3) Uani 0.034(2) 4 1.0
Cl8 Cl 0.9038(3) 0.4822(3) 0.3180(2) Uani 0.0244(12) 4 1.0
Cl9 Cl 0.8646(4) 0.7251(3) 0.1720(2) Uani 0.0279(14) 4 1.0
Cl10 Cl 0.3756(3) 0.4894(3) 0.1648(2) Uani 0.0177(11) 4 1.0
Cl11 Cl 0.3550(3) 0.5143(3) 0.3229(2) Uani 0.0144(11) 4 1.0
Cl12 Cl 0.6429(6) 0.5051(5) 0.1710(4) Uani 0.052(3) 4 1.0
Cl13 Cl 0.1068(3) 0.4924(3) 0.1659(2) Uani 0.0265(13) 4 1.0
Cl14 Cl 0.1451(3) 0.7328(3) 0.3261(2) Uani 0.0160(11) 4 1.0
Cl15 Cl 0.8806(3) 0.2666(3) 0.1671(2) Uani 0.0244(13) 4 1.0
Cl16 Cl 0.6117(5) 0.4997(4) 0.3312(3) Uani 0.038(2) 4 1.0

loop_
_atom_type_symbol
_atom_type_description
_atom_type_number_in_cell
_atom_type_scat_dispersion_real
_atom_type_scat_dispersion_imag
_atom_type_scat_source
Cs Cs 28.00 -.327 2.132 International_Tables_Vol_IV_Table_2.3.1
Nd Nd 44.00 -.145 3.037 International_Tables_Vol_IV_Table_2.3.1
Se Se 48.00 -.094 2.238 International_Tables_Vol_IV_Table_2.3.1
O O 144.00 .011 .006 International_Tables_Vol_IV_Table_2.3.1
Cl Cl 64.00 .149 .160 International_Tables_Vol_IV_Table_2.3.1

loop_
_geom_angle_atom_site_label_1
_geom_angle_atom_site_label_2
_geom_angle_atom_site_label_3
_geom_angle
_geom_angle_site_symmetry_1
_geom_angle_site_symmetry_3
_geom_angle_publ_flag
O24 Nd1 O33 139.18(5) 4_665 4_664 yes
O24 Nd1 O9 129.27(5) 4_665 2_644 yes
O24 Nd1 O21 75.27(5) 4_665 4_664 yes
O24 Nd1 O4 84.57(5) 4_665 2_645 yes
O24 Nd1 O13 104.63(5) 4_665 2_645 yes
O24 Nd1 O6 72.56(5) 4_665 2_644 yes
O24 Nd1 O5 68.84(5) 4_665 4_665 yes
O33 Nd1 O9 81.68(5) 4_664 2_644 yes
O33 Nd1 O21 69.67(5) 4_664 4_664 yes
O33 Nd1 O4 128.48(5) 4_664 2_645 yes
O33 Nd1 O13 74.55(5) 4_664 2_645 yes
O33 Nd1 O6 104.17(5) 4_664 2_644 yes
O33 Nd1 O5 78.06(5) 4_664 4_665 yes
O9 Nd1 O21 106.89(5) 2_644 4_664 yes
O9 Nd1 O4 86.40(5) 2_644 2_645 yes
O9 Nd1 O13 117.21(5) 2_644 2_645 yes
O9 Nd1 O6 67.75(5) 2_644 2_644 yes
O9 Nd1 O5 159.74(4) 2_644 4_665 yes
O21 Nd1 O4 159.83(5) 4_664 2_645 yes
O21 Nd1 O13 116.94(5) 4_664 2_645 yes
O21 Nd1 O6 57.76(5) 4_664 2_644 yes
O21 Nd1 O5 65.85(5) 4_664 4_665 yes
O4 Nd1 O13 67.12(5) 2_645 2_645 yes
O4 Nd1 O6 117.01(5) 2_645 2_644 yes
O4 Nd1 O5 106.26(5) 2_645 4_665 yes
O13 Nd1 O6 174.30(5) 2_645 2_644 yes
O13 Nd1 O5 56.96(4) 2_645 4_665 yes
O6 Nd1 O5 117.39(5) 2_644 4_665 yes
O14 Nd2 O11 69.40(5) 4_664 4_664 yes
O14 Nd2 O20 75.53(5) 4_664 4_664 yes
O14 Nd2 O16 112.30(5) 4_664 4_664 yes
O14 Nd2 Cl11 77.64(4) 4_664 . yes
O14 Nd2 Cl14 147.13(4) 4_664 . yes
O14 Nd2 Cl7 138.37(4) 4_664 . yes
O11 Nd2 O20 109.58(5) 4_664 4_664 yes
O11 Nd2 O16 69.89(5) 4_664 4_664 yes
O11 Nd2 Cl11 80.38(4) 4_664 . yes
O11 Nd2 Cl14 139.10(4) 4_664 . yes
O11 Nd2 Cl7 76.43(4) 4_664 . yes
O20 Nd2 O16 70.38(5) 4_664 4_664 yes
O20 Nd2 Cl11 145.39(4) 4_664 . yes
O20 Nd2 Cl14 77.94(4) 4_664 . yes
O20 Nd2 Cl7 140.19(4) 4_664 . yes
O16 Nd2 Cl11 141.40(4) 4_664 . yes
O16 Nd2 Cl14 75.81(4) 4_664 . yes
O16 Nd2 Cl7 75.68(4) 4_664 . yes
Cl11 Nd2 Cl14 116.82(14) . . yes
O26 Nd3 O14 126.41(5) 1_556 . yes
O26 Nd3 O29 76.10(5) 1_556 . yes
O26 Nd3 O11 72.12(4) 1_556 . yes
O26 Nd3 O8 82.15(5) 1_556 1_556 yes
O26 Nd3 O15 71.66(5) 1_556 1_556 yes
O26 Nd3 O27 140.60(4) 1_556 . yes
O26 Nd3 O17 107.76(4) 1_556 1_556 yes
O14 Nd3 O8 84.68(5) . 1_556 yes
O14 Nd3 O15 160.18(5) . 1_556 yes
O14 Nd3 O17 115.27(5) . 1_556 yes
O29 Nd3 O8 158.22(5) . 1_556 yes
O29 Nd3 O15 66.26(5) . 1_556 yes
O29 Nd3 O17 118.57(5) . 1_556 yes
O11 Nd3 O8 112.56(5) . 1_556 yes
O11 Nd3 O15 120.00(5) . 1_556 yes
O11 Nd3 O17 178.19(5) . 1_556 yes
O8 Nd3 O15 107.86(5) 1_556 1_556 yes
O8 Nd3 O27 131.98(5) 1_556 . yes
O8 Nd3 O17 69.14(5) 1_556 1_556 yes
O15 Nd3 O27 78.12(4) 1_556 . yes
O15 Nd3 O17 58.45(5) 1_556 1_556 yes
O27 Nd3 O17 75.48(4) . 1_556 yes
O7 Nd4 O25 108.74(5) . 1_655 yes
O7 Nd4 Cl13 143.68(4) . 1_655 yes
O7 Nd4 Cl1 136.05(4) . 1_655 yes
O18 Nd4 O25 69.31(5) . 1_655 yes
O18 Nd4 Cl13 72.10(4) . 1_655 yes
O18 Nd4 Cl1 136.08(4) . 1_655 yes
O3 Nd4 O25 69.17(5) . 1_655 yes
O3 Nd4 Cl13 137.44(4) . 1_655 yes
O3 Nd4 Cl1 69.15(4) . 1_655 yes
O25 Nd4 Cl15 139.19(3) 1_655 . yes
O25 Nd4 Cl13 73.57(3) 1_655 1_655 yes
O25 Nd4 Cl1 70.76(3) 1_655 1_655 yes
Cl15 Nd4 Cl13 127.19(2) . 1_655 yes
Cl15 Nd4 Cl1 78.71(15) . 1_655 yes
Cl13 Nd4 Cl1 79.83(15) 1_655 1_655 yes
O26 Nd5 O34 63.53(4) 3_455 3_455 yes
O26 Nd5 O19 104.86(5) 3_455 . yes
O26 Nd5 O31 113.75(4) 3_455 1_554 yes
O26 Nd5 O22 174.86(4) 3_455 1_554 yes
O26 Nd5 O16 121.75(5) 3_455 3_454 yes
O26 Nd5 O36 77.99(4) 3_455 1_454 yes
O26 Nd5 O25 110.67(4) 3_455 . yes
O26 Nd5 O11 69.55(4) 3_455 3_454 yes
O26 Nd5 O3 58.99(5) 3_455 1_455 yes
O34 Nd5 O19 64.58(5) 3_455 . yes
O34 Nd5 O31 177.11(5) 3_455 1_554 yes
O34 Nd5 O22 119.40(5) 3_455 1_554 yes
O34 Nd5 O16 64.62(5) 3_455 3_454 yes
O34 Nd5 O36 118.00(5) 3_455 1_454 yes
O34 Nd5 O25 119.07(5) 3_455 . yes
O34 Nd5 O11 62.50(4) 3_455 3_454 yes
O34 Nd5 O3 117.04(5) 3_455 1_455 yes
O19 Nd5 O31 117.73(5) . 1_554 yes
O19 Nd5 O22 80.28(5) . 1_554 yes
O19 Nd5 O16 74.30(5) . 3_454 yes
O19 Nd5 O36 176.98(5) . 1_454 yes
O19 Nd5 O11 122.55(5) . 3_454 yes
O19 Nd5 O3 107.74(5) . 1_455 yes
O31 Nd5 O22 63.23(5) 1_554 1_554 yes
O31 Nd5 O16 117.31(5) 1_554 3_454 yes
O31 Nd5 O36 59.75(5) 1_554 1_454 yes
O31 Nd5 O25 62.39(4) 1_554 . yes
O31 Nd5 O11 116.02(5) 1_554 3_454 yes
O31 Nd5 O3 60.96(5) 1_554 1_455 yes
O22 Nd5 O16 58.97(5) 1_554 3_454 yes
O22 Nd5 O36 96.88(5) 1_554 1_454 yes
O22 Nd5 O25 72.04(4) 1_554 . yes
O22 Nd5 O11 107.62(4) 1_554 3_454 yes
O22 Nd5 O3 120.07(5) 1_554 1_455 yes
O16 Nd5 O36 105.16(5) 3_454 1_454 yes
O16 Nd5 O25 116.46(5) 3_454 . yes
O16 Nd5 O11 64.30(5) 3_454 3_454 yes
O16 Nd5 O3 177.72(5) 3_454 1_455 yes
O36 Nd5 O25 119.22(5) 1_454 . yes
O36 Nd5 O11 59.19(4) 1_454 3_454 yes
O36 Nd5 O3 72.75(5) 1_454 1_455 yes
O25 Nd5 O11 178.39(4) . 3_454 yes
O25 Nd5 O3 64.38(5) . 1_455 yes
O11 Nd5 O3 114.80(5) 3_454 1_455 yes
O12 Nd6 O6 67.48(5) 4_564 4_664 yes
O12 Nd6 O9 109.21(5) 4_564 4_664 yes
O12 Nd6 O23 70.45(5) 4_564 4_664 yes
O12 Nd6 Cl8 82.78(4) 4_564 1_455 yes
O12 Nd6 Cl6 140.30(4) 4_564 . yes
O12 Nd6 Cl5 71.90(4) 4_564 1_455 yes
O12 Nd6 Cl3 140.92(3) 4_564 . yes
O6 Nd6 O9 69.89(5) 4_664 4_664 yes
O6 Nd6 O23 109.08(5) 4_664 4_664 yes
O6 Nd6 Cl8 142.29(4) 4_664 1_455 yes
O6 Nd6 Cl6 79.53(4) 4_664 . yes
O6 Nd6 Cl5 72.98(4) 4_664 1_455 yes
O6 Nd6 Cl3 142.51(4) 4_664 . yes
O9 Nd6 O23 73.83(5) 4_664 4_664 yes
O9 Nd6 Cl8 145.13(3) 4_664 1_455 yes
O9 Nd6 Cl6 77.55(3) 4_664 . yes
O9 Nd6 Cl5 138.41(3) 4_664 1_455 yes
O9 Nd6 Cl3 75.83(3) 4_664 . yes
O23 Nd6 Cl8 80.24(4) 4_664 1_455 yes
O23 Nd6 Cl6 144.52(4) 4_664 . yes
O23 Nd6 Cl5 137.50(4) 4_664 1_455 yes
O23 Nd6 Cl3 74.34(4) 4_664 . yes
Cl8 Nd6 Cl6 114.53(2) 1_455 . yes
Cl8 Nd6 Cl5 76.15(2) 1_455 1_455 yes
Cl8 Nd6 Cl3 74.99(14) 1_455 . yes
Cl6 Nd6 Cl5 77.93(2) . 1_455 yes
Cl5 Nd6 Cl3 130.51(15) 1_455 . yes
O15 Nd7 O21 80.29(5) . 1_554 yes
O15 Nd7 O35 152.15(5) . 1_554 yes
O15 Nd7 O29 70.04(5) . 1_554 yes
O15 Nd7 O30 130.99(5) . 1_554 yes
O5 Nd7 O21 70.92(5) . 1_554 yes
O5 Nd7 O35 84.90(5) . 1_554 yes
O5 Nd7 O29 134.36(5) . 1_554 yes
O5 Nd7 O30 151.53(5) . 1_554 yes
O2 Nd7 O21 132.51(5) . 1_554 yes
O2 Nd7 O35 69.76(5) . 1_554 yes
O2 Nd7 O29 149.23(5) . 1_554 yes
O2 Nd7 O30 79.81(5) . 1_554 yes
O10 Nd7 O21 150.66(5) . 1_554 yes
O10 Nd7 O35 131.36(5) . 1_554 yes
O10 Nd7 O29 80.78(5) . 1_554 yes
O10 Nd7 O30 67.27(5) . 1_554 yes
O21 Nd7 O35 74.98(5) 1_554 1_554 yes
O21 Nd7 O29 75.05(5) 1_554 1_554 yes
O21 Nd7 O30 119.45(5) 1_554 1_554 yes
O35 Nd7 O29 114.58(5) 1_554 1_554 yes
O35 Nd7 O30 73.76(5) 1_554 1_554 yes
O29 Nd7 O30 72.99(5) 1_554 1_554 yes
O23 Nd8 O22 83.74(5) 1_455 . yes
O23 Nd8 O1 128.99(5) 1_455 1_556 yes
O23 Nd8 O18 86.40(5) 1_455 1_456 yes
O23 Nd8 O35 108.36(5) 1_455 . yes
O23 Nd8 O2 159.74(5) 1_455 1_556 yes
O23 Nd8 O12 68.71(5) 1_455 . yes
O23 Nd8 O25 116.44(5) 1_455 1_556 yes
O23 Nd8 O32 71.99(5) 1_455 1_556 yes
O22 Nd8 O1 139.64(5) . 1_556 yes
O22 Nd8 O18 128.81(5) . 1_456 yes
O22 Nd8 O2 76.10(5) . 1_556 yes
O22 Nd8 O25 73.68(5) . 1_556 yes
O22 Nd8 O32 155.01(4) . 1_556 yes
O1 Nd8 O18 81.84(5) 1_556 1_456 yes
O1 Nd8 O35 79.00(5) 1_556 . yes
O1 Nd8 O2 70.23(5) 1_556 1_556 yes
O1 Nd8 O12 73.10(5) 1_556 . yes
O1 Nd8 O25 103.66(5) 1_556 1_556 yes
O1 Nd8 O32 60.04(5) 1_556 1_556 yes
O18 Nd8 O35 160.54(5) 1_456 . yes
O18 Nd8 O2 104.60(5) 1_456 1_556 yes
O18 Nd8 O12 116.84(5) 1_456 . yes
O18 Nd8 O25 66.46(5) 1_456 1_556 yes
O18 Nd8 O32 56.94(5) 1_456 1_556 yes
O35 Nd8 O2 65.57(5) . 1_556 yes
O35 Nd8 O25 115.03(5) . 1_556 yes
O35 Nd8 O32 114.62(5) . 1_556 yes
O2 Nd8 O12 118.60(4) 1_556 . yes
O2 Nd8 O25 55.91(4) 1_556 1_556 yes
O2 Nd8 O32 128.27(4) 1_556 1_556 yes
O12 Nd8 O25 174.51(4) . 1_556 yes
O12 Nd8 O32 60.26(4) . 1_556 yes
O25 Nd8 O32 122.30(4) 1_556 1_556 yes
O7 Nd9 O30 160.68(5) 3_455 1_554 yes
O7 Nd9 O19 83.80(5) 3_455 . yes
O7 Nd9 O36 129.04(5) 3_455 3_454 yes
O7 Nd9 O20 82.71(5) 3_455 3_454 yes
O7 Nd9 O10 108.73(5) 3_455 . yes
O7 Nd9 O3 67.60(5) 3_455 3_455 yes
O7 Nd9 O16 115.07(5) 3_455 3_454 yes
O7 Nd9 O31 71.45(5) 3_455 3_554 yes
O30 Nd9 O19 77.06(5) 1_554 . yes
O30 Nd9 O36 69.80(5) 1_554 3_454 yes
O30 Nd9 O20 106.95(5) 1_554 3_454 yes
O30 Nd9 O10 66.67(5) 1_554 . yes
O30 Nd9 O3 119.40(5) 1_554 3_455 yes
O30 Nd9 O16 57.15(5) 1_554 3_454 yes
O30 Nd9 O31 127.87(5) 1_554 3_554 yes
O19 Nd9 O36 141.54(5) . 3_454 yes
O19 Nd9 O20 127.76(5) . 3_454 yes
O19 Nd9 O3 103.68(5) . 3_455 yes
O19 Nd9 O16 74.28(5) . 3_454 yes
O19 Nd9 O31 154.15(5) . 3_554 yes
O36 Nd9 O20 81.48(5) 3_454 3_454 yes
O36 Nd9 O10 80.51(5) 3_454 . yes
O36 Nd9 O3 77.33(5) 3_454 3_455 yes
O36 Nd9 O16 102.18(5) 3_454 3_454 yes
O36 Nd9 O31 59.18(5) 3_454 3_554 yes
O20 Nd9 O10 161.99(5) 3_454 . yes
O20 Nd9 O3 116.83(5) 3_454 3_455 yes
O20 Nd9 O16 66.70(5) 3_454 3_454 yes
O20 Nd9 O31 57.58(5) 3_454 3_554 yes
O10 Nd9 O3 58.58(5) . 3_455 yes
O10 Nd9 O16 117.59(5) . 3_454 yes
O10 Nd9 O31 111.86(5) . 3_554 yes
O3 Nd9 O16 176.16(5) 3_455 3_454 yes
O3 Nd9 O31 60.40(5) 3_455 3_554 yes
O16 Nd9 O31 122.70(5) 3_454 3_554 yes
O28 Nd10 O1 118.66(5) 4_664 2_545 yes
O28 Nd10 O33 63.79(5) 4_664 2_544 yes
O28 Nd10 O24 115.15(5) 4_664 4_665 yes
O28 Nd10 O17 62.50(5) 4_664 4_665 yes
O28 Nd10 O32 179.08(5) 4_664 2_545 yes
O28 Nd10 O12 118.44(5) 4_664 2_544 yes
O28 Nd10 O6 116.21(5) 4_664 2_644 yes
O28 Nd10 O27 64.22(4) 4_664 4_664 yes
O28 Nd10 O13 63.49(5) 4_664 4_665 yes
O1 Nd10 O33 79.89(5) 2_545 2_544 yes
O1 Nd10 O24 101.94(5) 2_545 4_665 yes
O1 Nd10 O17 106.73(5) 2_545 4_665 yes
O1 Nd10 O32 60.93(5) 2_545 2_545 yes
O1 Nd10 O12 73.09(5) 2_545 2_544 yes
O1 Nd10 O6 121.05(5) 2_545 2_644 yes
O1 Nd10 O27 175.52(4) 2_545 4_664 yes
O1 Nd10 O13 59.27(5) 2_545 4_665 yes
O33 Nd10 O24 178.17(5) 2_544 4_665 yes
O33 Nd10 O17 121.31(5) 2_544 4_665 yes
O33 Nd10 O32 115.29(5) 2_544 2_545 yes
O33 Nd10 O12 59.63(5) 2_544 2_544 yes
O33 Nd10 O6 107.06(5) 2_544 2_644 yes
O33 Nd10 O27 99.06(4) 2_544 4_664 yes
O33 Nd10 O13 72.90(5) 2_544 4_665 yes
O24 Nd10 O17 58.40(5) 4_665 4_665 yes
O24 Nd10 O32 65.77(5) 4_665 2_545 yes
O24 Nd10 O12 120.66(5) 4_665 2_544 yes
O24 Nd10 O6 71.93(5) 4_665 2_644 yes
O24 Nd10 O27 79.11(4) 4_665 4_664 yes
O24 Nd10 O13 108.10(5) 4_665 4_665 yes
O17 Nd10 O32 118.36(4) 4_665 2_545 yes
O17 Nd10 O12 179.03(4) 4_665 2_544 yes
O17 Nd10 O6 116.37(5) 4_665 2_644 yes
O17 Nd10 O27 77.57(4) 4_665 4_664 yes
O17 Nd10 O13 63.46(5) 4_665 4_665 yes
O32 Nd10 O12 60.70(4) 2_545 2_544 yes
O32 Nd10 O6 63.86(5) 2_545 2_644 yes
O32 Nd10 O27 116.13(4) 2_545 4_664 yes
O32 Nd10 O13 116.45(4) 2_545 4_665 yes
O12 Nd10 O6 63.14(5) 2_544 2_644 yes
O12 Nd10 O27 102.60(4) 2_544 4_664 yes
O12 Nd10 O13 117.03(4) 2_544 4_665 yes
O6 Nd10 O27 55.00(4) 2_644 4_664 yes
O6 Nd10 O13 179.68(5) 2_644 4_665 yes
O27 Nd10 O13 124.69(4) 4_664 4_665 yes
O33 Se1 O12 94.99(7) 4_664 4_664 yes
O33 Se1 O35 107.85(7) 4_664 4_664 yes
O12 Se1 O35 96.11(7) 4_664 4_664 yes
O18 Se2 O32 90.06(7) . 1_655 yes
O4 Se2 O32 95.56(7) . 1_655 yes
O22 Se4 O30 105.57(7) 3_555 3_555 yes
O22 Se4 O16 94.34(7) 3_555 . yes
O30 Se4 O16 89.23(7) 3_555 . yes
O27 Se5 O21 109.36(7) 2_544 2_544 yes
O27 Se5 O6 92.36(7) 2_544 4_664 yes
O21 Se5 O6 92.34(7) 2_544 4_664 yes
O5 Se6 O13 97.20(7) . 3_465 yes
O13 Se6 O1 95.82(7) 3_465 . yes
O29 Se7 O36 107.74(7) . 3_455 yes
O36 Se7 O11 96.80(7) 3_455 . yes
O3 Se9 O10 94.49(7) 3_455 . yes
O3 Se9 O26 94.02(7) 3_455 . yes
O23 Se10 O31 99.03(7) . 1_655 yes
O20 Se10 O31 94.62(7) . 1_655 yes
Se6 O1 Nd10 105.27(7) . 2_554 yes
Se6 O1 Nd8 139.21(8) . 1_554 yes
Nd10 O1 Nd8 107.40(6) 2_554 1_554 yes
Se12 O2 Nd8 108.48(7) . 1_554 yes
Nd7 O2 Nd8 112.91(5) . 1_554 yes
Se9 O3 Nd4 128.23(8) 3_555 . yes
Se9 O3 Nd9 103.55(7) 3_555 3_555 yes
Se9 O3 Nd5 99.91(7) 3_555 1_655 yes
Nd4 O3 Nd9 108.13(6) . 3_555 yes
Nd4 O3 Nd5 113.28(6) . 1_655 yes
Nd9 O3 Nd5 99.98(5) 3_555 1_655 yes
Se2 O4 Nd1 103.05(6) . 2_654 yes
Nd11 O4 Nd1 112.85(6) . 2_654 yes
Se6 O5 Nd1 102.02(6) . 4_664 yes
Nd7 O5 Nd1 110.53(5) . 4_664 yes
Se5 O6 Nd6 126.95(8) 4_665 4_665 yes
Se5 O6 Nd10 102.72(7) 4_665 2_655 yes
Se5 O6 Nd1 101.47(7) 4_665 2_655 yes
Nd6 O6 Nd10 113.40(6) 4_665 2_655 yes
Nd6 O6 Nd1 108.47(6) 4_665 2_655 yes
Nd10 O6 Nd1 100.21(5) 2_655 2_655 yes
Se3 O7 Nd9 105.85(7) . 3_555 yes
Nd4 O7 Nd9 113.50(6) . 3_555 yes
Se3 O8 Nd3 107.86(7) . 1_554 yes
Nd11 O8 Nd3 110.82(6) . 1_554 yes
Se11 O9 Nd1 104.96(7) . 2_655 yes
Se11 O9 Nd6 135.98(8) . 4_665 yes
Nd1 O9 Nd6 112.90(5) 2_655 4_665 yes
Se7 O11 Nd2 126.36(7) . 4_665 yes
Se7 O11 Nd5 100.41(6) . 3_556 yes
Nd2 O11 Nd3 110.54(5) 4_665 . yes
Nd2 O11 Nd5 112.55(5) 4_665 3_556 yes
Nd3 O11 Nd5 101.25(5) . 3_556 yes
Se1 O12 Nd6 126.52(7) 4_665 4_565 yes
Se1 O12 Nd8 101.59(6) 4_665 . yes
Se1 O12 Nd10 100.23(6) 4_665 2_555 yes
Nd6 O12 Nd8 108.84(5) 4_565 . yes
Nd6 O12 Nd10 115.70(5) 4_565 2_555 yes
Nd8 O12 Nd10 100.24(5) . 2_555 yes
Se6 O13 Nd11 130.28(8) 3_565 . yes
Se6 O13 Nd1 103.68(7) 3_565 2_654 yes
Se6 O13 Nd10 99.58(6) 3_565 4_664 yes
Nd11 O13 Nd1 106.84(5) . 2_654 yes
Nd11 O13 Nd10 112.64(6) . 4_664 yes
Nd1 O13 Nd10 99.60(5) 2_654 4_664 yes
Se11 O14 Nd2 136.69(8) . 4_665 yes
Nd2 O14 Nd3 113.46(6) 4_665 . yes
Se8 O15 Nd3 106.34(7) . 1_554 yes
Nd7 O15 Nd3 112.26(6) . 1_554 yes
Se4 O16 Nd2 128.54(8) . 4_665 yes
Se4 O16 Nd5 101.83(7) . 3_556 yes
Se4 O16 Nd9 102.28(7) . 3_556 yes
Nd2 O16 Nd5 112.79(6) 4_665 3_556 yes
Nd2 O16 Nd9 108.61(6) 4_665 3_556 yes
Nd5 O16 Nd9 98.47(5) 3_556 3_556 yes
Se8 O17 Nd10 103.99(6) . 4_664 yes
Se8 O17 Nd3 98.44(6) . 1_554 yes
Nd11 O17 Nd10 116.00(5) . 4_664 yes
Nd11 O17 Nd3 105.71(5) . 1_554 yes
Nd10 O17 Nd3 100.03(5) 4_664 1_554 yes
Se2 O18 Nd8 104.23(7) . 1_654 yes
Nd4 O18 Nd8 114.67(6) . 1_654 yes
Se10 O20 Nd2 134.50(8) . 4_665 yes
Se10 O20 Nd9 103.57(7) . 3_556 yes
Nd2 O20 Nd9 113.46(6) 4_665 3_556 yes
Se5 O21 Nd7 131.00(8) 2_555 1_556 yes
Se5 O21 Nd1 108.41(7) 2_555 4_665 yes
Nd7 O21 Nd1 112.70(6) 1_556 4_665 yes
Se4 O22 Nd8 140.17(8) 3_455 . yes
Se4 O22 Nd5 104.67(6) 3_455 1_556 yes
Nd8 O22 Nd5 106.80(5) . 1_556 yes
Se10 O23 Nd8 104.49(7) . 1_655 yes
Se10 O23 Nd6 135.72(9) . 4_665 yes
Nd8 O23 Nd6 111.50(6) 1_655 4_665 yes
Se8 O24 Nd1 139.24(8) . 4_664 yes
Se8 O24 Nd10 107.87(7) . 4_664 yes
Nd1 O24 Nd10 107.21(6) 4_664 4_664 yes
Se12 O25 Nd4 126.88(7) . 1_455 yes
Se12 O25 Nd8 104.62(6) . 1_554 yes
Nd4 O25 Nd8 108.01(5) 1_455 1_554 yes
Nd4 O25 Nd5 112.89(5) 1_455 . yes
Nd8 O25 Nd5 100.87(5) 1_554 . yes
Se9 O26 Nd3 139.70(7) . 1_554 yes
Se9 O26 Nd5 106.90(6) . 3_555 yes
Nd3 O26 Nd5 109.64(5) 1_554 3_555 yes
Se5 O27 Nd3 136.86(7) 2_555 . yes
Se5 O27 Nd10 109.17(6) 2_555 4_665 yes
Nd3 O27 Nd10 100.64(4) . 4_665 yes
Se11 O28 Nd10 126.16(7) . 4_665 yes
Se7 O29 Nd7 134.05(8) . 1_556 yes
Nd7 O29 Nd3 111.44(6) 1_556 . yes
Se4 O30 Nd9 111.34(7) 3_455 1_556 yes
Se4 O30 Nd7 127.31(7) 3_455 1_556 yes
Nd9 O30 Nd7 113.10(6) 1_556 1_556 yes
Se10 O31 Nd5 123.84(7) 1_455 1_556 yes
Se10 O31 Nd9 95.10(6) 1_455 3_456 yes
Nd5 O31 Nd9 99.77(5) 1_556 3_456 yes
Se2 O32 Nd10 117.42(6) 1_455 2_554 yes

loop_
_geom_bond_atom_site_label_1
_geom_bond_atom_site_label_2
_geom_bond_distance
_geom_bond_site_symmetry_2
_geom_bond_publ_flag
Cs1 Cl2 3.315(6) 3_465 yes
Cs1 Cl10 3.343(5) . yes
Cs1 Cl9 3.379(6) 3_465 yes
Cs1 Cl13 3.444(6) . yes
Cs1 Cl11 3.453(5) . yes
Cs1 Cl14 3.516(5) . yes
Cs1 Cl7 3.582(7) . yes
Cs1 Se6 3.789(4) . yes
Cs1 Cl3 3.866(5) . yes
Cs1 Cs3 3.943(3) . yes
Cs1 Cs5 3.984(3) . yes
Cs1 Nd2 3.996(4) . yes
Cs2 Cl15 3.414(6) . yes
Cs2 Cl8 3.418(5) . yes
Cs2 Cl4 3.434(5) . yes
Cs2 Cl12 3.435(9) . yes
Cs2 Cl5 3.465(6) . yes
Cs2 Cl16 3.672(7) . yes
Cs2 Cl6 3.690(5) 3_555 yes
Cs2 Cl1 3.837(5) 3_555 yes
Cs2 Cs7 3.924(2) . yes
Cs2 Cs5 3.945(2) 3_555 yes
Cs3 Cl8 3.299(5) 1_455 yes
Cs3 Cl9 3.350(6) 1_455 yes
Cs3 Cl13 3.377(5) . yes
Cs3 Cl3 3.484(4) . yes
Cs3 Cl14 3.531(5) . yes
Cs3 Cl4 3.569(5) 1_455 yes
Cs3 Cl2 3.699(5) 3_465 yes
Cs3 Cl7 3.881(6) 3_465 yes
Cs4 Cl16 3.419(7) . yes
Cs4 Cl7 3.469(7) . yes
Cs4 Cl2 3.481(5) . yes
Cs4 Cl11 3.505(5) . yes
Cs4 Cl12 3.537(9) . yes
Cs4 Cl10 3.620(5) . yes
Cs4 Cl9 3.788(6) 3_465 yes
Cs4 Cl14 3.828(5) 3_565 yes
Cs5 Cl10 3.390(5) . yes
Cs5 Cl6 3.403(5) . yes
Cs5 Cl11 3.511(5) . yes
Cs5 Cl1 3.533(5) . yes
Cs5 Cl13 3.546(5) . yes
Cs5 Cl15 3.622(6) 3_455 yes
Cs5 Cl3 3.646(4) . yes
Cs5 Cl5 3.888(6) 3_455 yes
Cs6 Cl6 3.371(6) 3_555 yes
Cs6 Cl16 3.450(7) . yes
Cs6 Cl5 3.483(6) 3_455 yes
Cs6 Cl1 3.514(5) 3_555 yes
Cs6 Cl10 3.555(5) . yes
Cs6 Cl15 3.590(6) 3_455 yes
Cs6 Cl12 3.770(9) . yes
Cs6 Cl11 3.780(5) . yes
Cs7 Cl14 3.253(5) 3_565 yes
Cs7 Cl16 3.295(7) . yes
Cs7 Cl7 3.343(6) 3_565 yes
Cs7 Cl8 3.447(5) . yes
Cs7 Cl9 3.583(6) . yes
Cs7 Cl12 3.610(9) . yes
Cs7 Se4 3.692(3) 2_654 yes
Cs7 Cl4 3.713(5) . yes
Cs7 Cl2 3.850(5) . yes
Nd1 O24 2.458(15) 4_665 yes
Nd1 O33 2.467(15) 4_664 yes
Nd1 O9 2.475(14) 2_644 yes
Nd1 O21 2.516(14) 4_664 yes
Nd1 O4 2.524(14) 2_645 yes
Nd1 O13 2.558(14) 2_645 yes
Nd1 O6 2.613(14) 2_644 yes
Nd1 O5 2.635(14) 4_665 yes
Nd1 O28 2.807(14) 2_644 yes
Nd1 O32 2.853(14) 2_545 yes
Nd1 Se11 3.304(2) 2_644 yes
Nd1 Se2 3.373(2) 2_645 yes
Nd1 Se6 3.373(3) 4_665 yes
Nd1 Se5 3.432(2) 3_555 yes
Nd1 Se8 3.909(3) 4_665 yes
Nd1 Se1 3.929(2) . yes
Nd1 Nd10 3.962(1) 3_555 yes
Nd2 O14 2.349(14) 4_664 yes
Nd2 O11 2.400(15) 4_664 yes
Nd2 O20 2.441(15) 4_664 yes
Nd2 O16 2.46(2) 4_664 yes
Nd2 Cl11 2.813(5) . yes
Nd2 Cl14 2.854(5) . yes
Nd2 Cl7 2.873(6) . yes
Nd2 Cl3 3.087(4) . yes
Nd2 O34 3.458(13) 4_665 yes
Nd2 Se7 3.722(2) 4_664 yes
Nd2 Se11 3.793(2) 4_664 yes
Nd2 Se4 3.804(2) 4_664 yes
Nd2 Se10 3.827(2) 4_664 yes
Nd3 O26 2.430(13) 1_556 yes
Nd3 O14 2.471(15) . yes
Nd3 O29 2.494(15) . yes
Nd3 O11 2.504(14) . yes
Nd3 O8 2.51(2) 1_556 yes
Nd3 O15 2.582(14) 1_556 yes
Nd3 O27 2.585(12) . yes
Nd3 O17 2.676(14) 1_556 yes
Nd3 O28 2.760(14) . yes
Nd3 O34 2.807(14) 1_556 yes
Nd3 Se11 3.341(2) . yes
Nd3 Se7 3.358(2) . yes
Nd3 Se3 3.422(3) 1_556 yes
Nd3 Se8 3.431(3) 1_556 yes
Nd3 Se5 3.875(2) 2_555 yes
Nd3 Se9 3.950(2) 1_556 yes
Nd3 Nd5 3.981(2) 3_556 yes
Nd3 Nd10 3.995(2) 4_665 yes
Nd4 O7 2.399(15) . yes
Nd4 O18 2.414(15) . yes
Nd4 O3 2.44(2) . yes
Nd4 O25 2.526(14) 1_655 yes
Nd4 Cl15 2.810(5) . yes
Nd4 Cl13 2.874(5) 1_655 yes
Nd4 Cl1 2.996(5) 1_655 yes
Nd4 Cl4 3.075(5) . yes
Nd4 O31 3.452(14) 1_654 yes
Nd4 Se9 3.731(2) 3_555 yes
Nd4 Se3 3.813(2) . yes
Nd4 Se2 3.821(2) . yes
Nd4 Se12 3.827(2) 1_655 yes
Nd5 O26 2.441(13) 3_455 yes
Nd5 O34 2.481(14) 3_455 yes
Nd5 O19 2.50(2) . yes
Nd5 O31 2.537(14) 1_554 yes
Nd5 O22 2.555(14) 1_554 yes
Nd5 O16 2.583(15) 3_454 yes
Nd5 O36 2.604(15) 1_454 yes
Nd5 O25 2.612(14) . yes
Nd5 O11 2.644(14) 3_454 yes
Nd5 O3 2.682(15) 1_455 yes
Nd5 Se12 3.387(3) . yes
Nd5 Se4 3.406(3) 3_454 yes
Nd5 Se9 3.406(3) 3_455 yes
Nd5 Se7 3.430(3) 3_454 yes
Nd5 Se3 3.645(3) 3_455 yes
Nd5 Se10 3.779(3) 1_454 yes
Nd5 Nd9 3.948(2) . yes
Nd6 O12 2.418(14) 4_564 yes
Nd6 O6 2.48(2) 4_664 yes
Nd6 O9 2.480(14) 4_664 yes
Nd6 O23 2.48(2) 4_664 yes
Nd6 Cl8 2.802(5) 1_455 yes
Nd6 Cl6 2.838(5) . yes
Nd6 Cl5 2.900(6) 1_455 yes
Nd6 Cl3 2.934(4) . yes
Nd6 O32 3.467(13) 4_565 yes
Nd6 Se1 3.717(2) 1_455 yes
Nd6 Se5 3.807(2) . yes
Nd6 Se11 3.833(2) 4_664 yes
Nd6 Se10 3.855(2) 4_664 yes
Nd7 O15 2.360(15) . yes
Nd7 O5 2.386(14) . yes
Nd7 O2 2.403(14) . yes
Nd7 O10 2.426(14) . yes
Nd7 O21 2.443(14) 1_554 yes
Nd7 O35 2.453(15) 1_554 yes
Nd7 O29 2.474(15) 1_554 yes
Nd7 O30 2.523(14) 1_554 yes
Nd7 Se8 3.702(3) . yes
Nd7 Se6 3.729(3) . yes
Nd7 Se12 3.729(2) . yes
Nd7 Se5 3.757(2) 2_554 yes
Nd7 Se4 3.811(2) 3_454 yes
Nd7 Se9 3.825(2) . yes
Nd7 Se1 3.830(2) 4_664 yes
Nd7 Se7 3.839(2) 1_554 yes
Nd8 O23 2.43(2) 1_455 yes
Nd8 O22 2.457(14) . yes
Nd8 O1 2.469(14) 1_556 yes
Nd8 O18 2.519(15) 1_456 yes
Nd8 O35 2.560(15) . yes
Nd8 O2 2.568(14) 1_556 yes
Nd8 O12 2.576(14) . yes
Nd8 O25 2.608(14) 1_556 yes
Nd8 O32 2.638(14) 1_556 yes
Nd8 O31 2.814(14) . yes
Nd8 Se10 3.272(2) 1_455 yes
Nd8 Se1 3.379(2) 4_665 yes
Nd8 Se2 3.379(2) 1_456 yes
Nd8 Se12 3.477(2) 1_556 yes
Nd8 Se4 3.913(2) 3_455 yes
Nd8 Se6 3.932(3) 1_556 yes
Nd8 Nd10 3.966(2) 2_555 yes
Nd9 O7 2.440(14) 3_455 yes
Nd9 O30 2.444(14) 1_554 yes
Nd9 O19 2.45(2) . yes
Nd9 O36 2.463(15) 3_454 yes
Nd9 O20 2.501(14) 3_454 yes
Nd9 O10 2.544(14) . yes
Nd9 O3 2.555(15) 3_455 yes
Nd9 O16 2.629(15) 3_454 yes
Nd9 O31 2.707(14) 3_554 yes
Nd9 O34 2.800(14) 3_455 yes
Nd9 Se10 3.336(2) 3_454 yes
Nd9 Se9 3.377(2) . yes
Nd9 Se3 3.405(3) 3_455 yes
Nd9 Se4 3.456(2) 3_454 yes
Nd9 Se7 3.908(2) 1_554 yes
Nd9 Se12 3.911(2) . yes
Nd10 O28 2.402(14) 4_664 yes
Nd10 O1 2.453(14) 2_545 yes
Nd10 O33 2.492(15) 2_544 yes
Nd10 O24 2.512(15) 4_665 yes
Nd10 O17 2.536(14) 4_665 yes
Nd10 O32 2.589(14) 2_545 yes
Nd10 O12 2.592(14) 2_544 yes
Nd10 O6 2.601(14) 2_644 yes
Nd10 O27 2.605(12) 4_664 yes
Nd10 O13 2.629(14) 4_665 yes
Nd10 Se6 3.344(3) 2_545 yes
Nd10 Se1 3.362(2) 3_455 yes
Nd10 Se8 3.440(3) 4_665 yes
Nd10 Se5 3.449(2) 3_555 yes
Nd10 Se11 3.731(2) 4_664 yes
Nd10 Se2 3.742(2) 2_645 yes
Nd11 O4 2.316(15) . yes
Nd11 O17 2.462(14) . yes
Nd11 O13 2.464(15) . yes
Nd11 O8 2.465(15) . yes
Nd11 Cl9 2.858(6) . yes
Nd11 Cl4 2.898(5) . yes
Nd11 Cl12 2.908(9) . yes
Nd11 Cl2 3.000(5) . yes
Nd11 O28 3.419(13) 1_554 yes
Nd11 Se2 3.764(2) . yes
Nd11 Se6 3.770(3) 3_565 yes
Nd11 Se3 3.798(2) . yes
Nd11 Se8 3.830(3) . yes
Se1 O33 1.701(15) 4_664 yes
Se1 O12 1.729(14) 4_664 yes
Se1 O35 1.739(15) 4_664 yes
Se1 O21 3.176(15) 4_664 yes
Se1 Cl5 3.243(6) . yes
Se1 Cl8 3.578(5) . yes
Se1 Cl16 3.945(7) . yes
Se2 O18 1.716(15) . yes
Se2 O4 1.739(15) . yes
Se2 O32 1.761(13) 1_655 yes
Se2 O1 2.996(15) 1_655 yes
Se2 O24 3.061(15) 3_565 yes
Se2 Cl4 3.486(5) . yes
Se2 Cl13 3.589(6) 1_655 yes
Se2 Cl9 3.611(6) . yes
Se3 O8 1.677(14) . yes
Se3 O34 1.721(13) . yes
Se3 O7 1.800(15) . yes
Se3 O26 3.009(13) . yes
Se3 O19 3.01(2) 3_555 yes
Se3 Cl4 3.399(5) . yes
Se3 Cl12 3.581(9) . yes
Se3 Cl15 3.598(6) . yes
Se4 O22 1.696(14) 3_555 yes
Se4 O30 1.710(15) 3_555 yes
Se4 O16 1.75(2) . yes
Se4 O35 3.044(15) 3_555 yes
Se4 Cl14 3.378(5) 4_665 yes
Se4 Cl7 3.467(7) 4_665 yes
Se4 Cl16 3.865(7) 2_645 yes
Se5 O27 1.561(13) 2_544 yes
Se5 O21 1.670(15) 2_544 yes
Se5 O6 1.76(2) 4_664 yes
Se5 O29 3.12(2) 2_544 yes
Se5 Cl5 3.409(6) 1_455 yes
Se5 Cl6 3.506(5) . yes
Se5 Cl16 3.562(7) 3_455 yes
Se6 O5 1.628(14) . yes
Se6 O13 1.675(15) 3_465 yes
Se6 O1 1.717(15) . yes
Se6 O2 3.185(14) . yes
Se6 Cl2 3.353(5) 3_465 yes
Se6 Cl9 3.559(6) 3_465 yes
Se6 Cl10 3.918(5) . yes
Se7 O29 1.68(2) . yes
Se7 O36 1.708(15) 3_455 yes
Se7 O11 1.758(15) . yes
Se7 O30 3.150(15) . yes
Se7 Cl7 3.357(7) 4_665 yes
Se7 Cl11 3.503(5) 4_665 yes
Se7 Cl16 3.604(7) 4_665 yes
Se8 O15 1.647(15) . yes
Se8 O24 1.703(15) . yes
Se8 O17 1.790(15) . yes
Se8 O5 3.105(15) . yes
Se8 Cl2 3.352(5) . yes
Se8 Cl12 3.525(9) . yes
Se8 Cl10 3.740(5) . yes
Se9 O3 1.69(2) 3_455 yes
Se9 O10 1.709(15) . yes
Se9 O26 1.770(13) . yes
Se9 Cl1 3.189(5) 3_555 yes
Se9 O15 3.242(15) . yes
Se9 Cl15 3.341(6) 3_455 yes
Se9 Cl10 3.599(5) . yes
Se10 O23 1.66(2) . yes
Se10 O20 1.697(15) . yes
Se10 O31 1.723(14) 1_655 yes
Se10 O36 2.963(15) . yes
Se10 O22 3.011(15) 1_655 yes
Se10 Cl3 3.431(5) 4_665 yes
Se10 Cl14 3.820(5) 4_665 yes
Se10 Cl8 3.892(5) 4_765 yes
Se11 O9 1.640(14) . yes
Se11 O14 1.724(13) . yes
Se11 O28 1.770(14) . yes
Se11 O33 3.002(15) 3_565 yes
Se11 O27 3.076(13) . yes
Se11 Cl3 3.491(4) 4_665 yes
Se11 Cl11 3.793(5) 4_665 yes
Se11 Cl6 3.835(5) 4_665 yes
Se12 O2 1.667(14) . yes
Se12 O19 1.70(2) . yes
Se12 O25 1.735(14) . yes
Se12 O10 3.117(15) . yes
Se12 Cl1 3.331(5) . yes
Se12 Cl13 3.342(6) . yes
Se12 Cl10 3.641(5) . yes
Cl1 Cl15 3.684(7) 1_455 yes
Cl2 Cl9 3.697(8) . yes
Cl3 Cl8 3.493(6) 1_455 yes
Cl3 Cl6 3.661(6) . yes
Cl4 Cl12 3.516(10) . yes
Cl4 Cl9 3.571(7) . yes
Cl5 Cl8 3.518(7) . yes
Cl5 Cl6 3.609(8) 1_655 yes
Cl7 Cl11 3.414(7) . yes
Cl7 Cl14 3.449(8) . yes
